data_7216766
loop_
_publ_author_name
'Liao, Shengyun'
'Li, Tianhao'
'Tian, Jin-Lei'
'Yang, Linyan'
'Gu, Wen'
'Liu, Xin'

_publ_section_title
;
 Strong Antiferromagnetic Interaction in a 3D Copper-Organic Framework and
 Spin-glass-like Behaviour in a 1D Nickel Compound
;
_journal_name_full 'RSC Advances'
_journal_paper_doi 10.1039/c4ra02942a
_journal_year 2014
_chemical_formula_sum 'C10 H7 Cu N3 O5'
_chemical_formula_weight 312.73
_chemical_name_systematic
;
?
;
_space_group_IT_number 2
_symmetry_cell_setting triclinic
_symmetry_space_group_name_Hall '-P 1'
_symmetry_space_group_name_H-M 'P -1'
_atom_sites_solution_hydrogens geom
_atom_sites_solution_primary direct
_atom_sites_solution_secondary difmap
_audit_creation_method SHELXL-97
_cell_angle_alpha 106.785(3)
_cell_angle_beta 93.694(3)
_cell_angle_gamma 94.284(3)
_cell_formula_units_Z 8
_cell_length_a 10.3314(15)
_cell_length_b 12.3196(18)
_cell_length_c 19.042(3)
_cell_measurement_temperature 273(2)
_cell_measurement_theta_max 54.96926
_cell_measurement_theta_min 6.184356
_cell_volume 2304.5(6)
_computing_structure_refinement 'SHELXL-97 (Sheldrick, 1997)'
_computing_structure_solution 'SHELXS-97 (Sheldrick, 1990)'
_diffrn_ambient_temperature 273(2)
_diffrn_measured_fraction_theta_full 0.968
_diffrn_measured_fraction_theta_max 0.968
_diffrn_radiation_monochromator graphite
_diffrn_radiation_source 'fine-focus sealed tube'
_diffrn_radiation_type MoK\a
_diffrn_radiation_wavelength 0.71075
_diffrn_reflns_av_R_equivalents 0.0485
_diffrn_reflns_av_sigmaI/netI 0.0842
_diffrn_reflns_limit_h_max 13
_diffrn_reflns_limit_h_min -13
_diffrn_reflns_limit_k_max 15
_diffrn_reflns_limit_k_min -15
_diffrn_reflns_limit_l_max 24
_diffrn_reflns_limit_l_min -24
_diffrn_reflns_number 16474
_diffrn_reflns_theta_full 27.49
_diffrn_reflns_theta_max 27.49
_diffrn_reflns_theta_min 3.09
_exptl_absorpt_coefficient_mu 1.917
_exptl_absorpt_correction_T_max 1.0000
_exptl_absorpt_correction_T_min 0.5846
_exptl_absorpt_correction_type multi-scan
_exptl_crystal_colour blue
_exptl_crystal_density_diffrn 1.803
_exptl_crystal_density_method 'not measured'
_exptl_crystal_description block
_exptl_crystal_F_000 1256
_exptl_crystal_size_max 0.25
_exptl_crystal_size_mid 0.2
_exptl_crystal_size_min 0.2
_refine_diff_density_max 1.405
_refine_diff_density_min -1.211
_refine_diff_density_rms 0.135
_refine_ls_extinction_method none
_refine_ls_goodness_of_fit_ref 1.118
_refine_ls_hydrogen_treatment mixed
_refine_ls_matrix_type full
_refine_ls_number_parameters 688
_refine_ls_number_reflns 10233
_refine_ls_number_restraints 0
_refine_ls_restrained_S_all 1.118
_refine_ls_R_factor_all 0.0947
_refine_ls_R_factor_gt 0.0680
_refine_ls_shift/su_max 0.023
_refine_ls_shift/su_mean 0.002
_refine_ls_structure_factor_coef Fsqd
_refine_ls_weighting_details 'calc w=1/[\s^2^(Fo^2^)+(0.1000P)^2^+0.0000P] where P=(Fo^2^+2Fc^2^)/3'
_refine_ls_weighting_scheme calc
_refine_ls_wR_factor_gt 0.1780
_refine_ls_wR_factor_ref 0.1958
_reflns_number_gt 7668
_reflns_number_total 10233
_reflns_threshold_expression >2sigma(I)
_cod_data_source_file c4ra02942a2.cif
_cod_data_source_block c111206b
_cod_original_cell_volume 2304.4(6)
_cod_original_sg_symbol_H-M P-1
_cod_database_code 7216766

loop_
_symmetry_equiv_pos_as_xyz
'x, y, z'
'-x, -y, -z'

loop_
_atom_site_label
_atom_site_type_symbol
_atom_site_fract_x
_atom_site_fract_y
_atom_site_fract_z
_atom_site_U_iso_or_equiv
_atom_site_adp_type
_atom_site_occupancy
_atom_site_symmetry_multiplicity
_atom_site_calc_flag
_atom_site_refinement_flags
Cu1 Cu 0.10869(6) 0.47926(5) 0.22495(3) 0.01697(16) Uani 1 1 d .
Cu2 Cu 0.34595(6) 0.54578(5) 0.28994(3) 0.01688(16) Uani 1 1 d .
Cu3 Cu -0.41150(6) 1.20678(6) 0.39764(4) 0.0311(2) Uani 1 1 d .
Cu4 Cu 0.88105(6) 0.83383(6) 0.03246(4) 0.0314(2) Uani 1 1 d .
O6 O 0.1694(4) 0.3278(3) 0.1927(2) 0.0311(9) Uani 1 1 d .
O12 O -0.2520(4) 1.2987(3) 0.4370(2) 0.0308(9) Uani 1 1 d .
O4 O 0.7177(4) 0.7441(3) -0.0089(2) 0.0302(9) Uani 1 1 d .
O1 O 0.3734(4) 0.5722(4) 0.1968(2) 0.0327(10) Uani 1 1 d .
O14 O 0.0843(4) 0.6397(3) 0.2633(2) 0.0311(9) Uani 1 1 d .
O10 O 0.0825(4) 1.4577(4) 0.3210(2) 0.0295(9) Uani 1 1 d .
O13 O 0.2856(4) 0.7000(3) 0.3194(2) 0.0296(9) Uani 1 1 d .
O9 O 0.2863(4) 1.5046(3) 0.3738(2) 0.0290(9) Uani 1 1 d .
N11 N 0.3830(4) 1.4272(4) 0.6208(2) 0.0225(10) Uani 1 1 d .
O8 O 1.0425(4) 0.9276(4) 0.0701(3) 0.0450(12) Uani 1 1 d .
O16 O -0.5678(4) 1.1070(3) 0.3574(3) 0.0458(13) Uani 1 1 d .
O2 O 0.1786(4) 0.5086(4) 0.1348(2) 0.0326(10) Uani 1 1 d .
O3 O 0.7337(4) 0.7304(4) 0.1046(2) 0.0363(10) Uani 1 1 d .
N3 N 0.0958(4) 0.5569(4) -0.1900(2) 0.0260(10) Uani 1 1 d .
N10 N 0.2833(4) 1.3475(4) 0.5927(2) 0.0215(9) Uani 1 1 d .
O15 O -0.7087(4) 1.2259(3) 0.3400(3) 0.0420(11) Uani 1 1 d .
O5 O 0.3744(4) 0.3852(3) 0.2412(2) 0.0326(10) Uani 1 1 d .
N6 N 1.7868(4) 0.9681(4) 0.0822(3) 0.0321(11) Uani 1 1 d .
N1 N 0.2648(4) 0.5708(4) -0.1166(2) 0.0201(9) Uani 1 1 d .
N9 N -0.3103(4) 1.0816(4) 0.3319(3) 0.0268(10) Uani 1 1 d .
N7 N -0.1469(4) 0.9912(4) 0.2986(3) 0.0238(10) Uani 1 1 d .
C22 C 0.0603(5) 1.3160(5) 0.5385(3) 0.0243(12) Uani 1 1 d .
H22 H 0.0370 1.2814 0.5739 0.029 Uiso 1 1 calc R
C4 C 0.4633(5) 0.6426(4) -0.0361(3) 0.0206(11) Uani 1 1 d .
H4 H 0.5007 0.6631 -0.0741 0.025 Uiso 1 1 calc R
C5 C 0.3370(5) 0.5920(4) -0.0464(3) 0.0192(11) Uani 1 1 d .
N2 N 0.1354(4) 0.5776(4) -0.1206(2) 0.0245(10) Uani 1 1 d .
N8 N -0.1827(4) 1.0859(4) 0.3454(3) 0.0291(11) Uani 1 1 d .
N12 N 0.4560(4) 1.3889(4) 0.6651(2) 0.0235(10) Uani 1 1 d .
C23 C 0.1871(5) 1.3606(5) 0.5388(3) 0.0233(11) Uani 1 1 d .
N5 N 1.6588(4) 0.9583(4) 0.0786(3) 0.0350(12) Uani 1 1 d .
N4 N 1.6235(4) 1.0565(4) 0.1184(3) 0.0298(11) Uani 1 1 d .
C27 C 0.2903(5) 1.2590(5) 0.6201(4) 0.0337(14) Uani 1 1 d .
H27 H 0.2325 1.1936 0.6097 0.040 Uiso 1 1 calc R
O11 O -0.1945(4) 1.2099(4) 0.5195(3) 0.0454(12) Uani 1 1 d .
C29 C 0.1701(5) 1.4636(5) 0.3715(3) 0.0231(11) Uani 1 1 d .
C3 C 0.5331(5) 0.6625(4) 0.0311(3) 0.0224(11) Uani 1 1 d .
C6 C 0.2771(5) 0.5629(4) 0.0096(3) 0.0218(11) Uani 1 1 d .
H6 H 0.1916 0.5295 0.0018 0.026 Uiso 1 1 calc R
C16 C 1.2297(5) 1.1057(5) 0.1338(3) 0.0272(12) Uani 1 1 d .
H16 H 1.1421 1.1176 0.1366 0.033 Uiso 1 1 calc R
C30 C -0.1702(6) 1.2723(5) 0.4810(3) 0.0276(12) Uani 1 1 d .
C24 C 0.2253(5) 1.4122(5) 0.4865(3) 0.0240(12) Uani 1 1 d .
H24 H 0.3110 1.4422 0.4879 0.029 Uiso 1 1 calc R
C21 C -0.0326(5) 1.3240(5) 0.4837(3) 0.0244(12) Uani 1 1 d .
C34 C -0.9159(5) 1.0575(5) 0.3173(3) 0.0265(12) Uani 1 1 d .
H34 H -0.9364 1.1306 0.3198 0.032 Uiso 1 1 calc R
C33 C -0.0139(5) 0.9680(5) 0.3034(3) 0.0257(12) Uani 1 1 d .
C2 C 0.4746(5) 0.6343(5) 0.0876(3) 0.0235(11) Uani 1 1 d .
H2 H 0.5214 0.6490 0.1333 0.028 Uiso 1 1 calc R
C12 C 1.3936(5) 0.9817(5) 0.0918(3) 0.0291(13) Uani 1 1 d .
H12 H 1.4178 0.9104 0.0671 0.035 Uiso 1 1 calc R
C9 C 0.2934(5) 0.5524(4) 0.1409(3) 0.0232(11) Uani 1 1 d .
C40 C -0.6812(5) 1.1331(5) 0.3430(3) 0.0265(12) Uani 1 1 d .
C28 C 0.4018(6) 1.2870(5) 0.6667(3) 0.0317(14) Uani 1 1 d .
H28 H 0.4347 1.2430 0.6947 0.038 Uiso 1 1 calc R
C26 C 0.0039(5) 1.3726(5) 0.4314(3) 0.0241(12) Uani 1 1 d .
H26 H -0.0577 1.3759 0.3944 0.029 Uiso 1 1 calc R
C25 C 0.1322(5) 1.4176(4) 0.4322(3) 0.0198(11) Uani 1 1 d .
C35 C -0.7880(5) 1.0358(4) 0.3274(3) 0.0247(12) Uani 1 1 d .
C7 C 0.3068(5) 0.5456(5) -0.1842(3) 0.0301(13) Uani 1 1 d .
H7 H 0.3916 0.5358 -0.1968 0.036 Uiso 1 1 calc R
O7 O 1.1914(4) 0.8142(4) 0.0207(3) 0.0665(18) Uani 1 1 d .
C38 C -0.3551(6) 0.9854(5) 0.2784(3) 0.0313(13) Uani 1 1 d .
H38 H -0.4415 0.9632 0.2597 0.038 Uiso 1 1 calc R
C8 C 0.1981(6) 0.5375(5) -0.2300(3) 0.0332(14) Uani 1 1 d .
H8 H 0.1951 0.5212 -0.2810 0.040 Uiso 1 1 calc R
C10 C 0.6711(5) 0.7144(5) 0.0441(3) 0.0244(12) Uani 1 1 d .
C39 C 0.1740(5) 0.7166(4) 0.2968(3) 0.0240(12) Uani 1 1 d .
C13 C 1.4877(5) 1.0735(5) 0.1252(3) 0.0277(12) Uani 1 1 d .
C37 C -0.2507(6) 0.9264(5) 0.2564(3) 0.0320(13) Uani 1 1 d .
H37 H -0.2510 0.8569 0.2203 0.038 Uiso 1 1 calc R
C31 C 0.1433(5) 0.8368(4) 0.3057(3) 0.0235(11) Uani 1 1 d .
C32 C 0.0144(5) 0.8587(4) 0.2957(3) 0.0239(12) Uani 1 1 d .
H32 H -0.0521 0.7995 0.2839 0.029 Uiso 1 1 calc R
C36 C -0.7580(5) 0.9263(5) 0.3225(3) 0.0268(12) Uani 1 1 d .
H36 H -0.6718 0.9125 0.3304 0.032 Uiso 1 1 calc R
C1 C 0.3476(5) 0.5848(4) 0.0774(3) 0.0207(11) Uani 1 1 d .
C15 C 1.3232(5) 1.1949(4) 0.1671(3) 0.0229(11) Uani 1 1 d .
O67 O -0.4603(6) 1.2120(7) 0.5071(3) 0.102(3) Uani 1 1 d .
H67A H -0.3921 1.2041 0.5336 0.152 Uiso 1 1 d R
H67B H -0.4888 1.2768 0.5284 0.152 Uiso 1 1 d R
C19 C 1.1599(6) 0.9043(5) 0.0593(4) 0.0369(15) Uani 1 1 d .
C20 C 0.2862(6) 0.3113(5) 0.2043(3) 0.0261(12) Uani 1 1 d .
C11 C 1.2625(5) 1.0008(5) 0.0969(3) 0.0296(13) Uani 1 1 d .
C14 C 1.4551(5) 1.1774(5) 0.1637(3) 0.0248(12) Uani 1 1 d .
H14 H 1.5193 1.2359 0.1875 0.030 Uiso 1 1 calc R
C17 C 1.7297(6) 1.1304(6) 0.1489(5) 0.061(2) Uani 1 1 d .
H17 H 1.7316 1.2046 0.1796 0.073 Uiso 1 1 calc R
O74 O 0.9633(5) 0.7024(5) -0.0165(4) 0.107(3) Uani 1 1 d .
H74A H 0.9093 0.6414 -0.0523 0.161 Uiso 1 1 d R
H74B H 1.0334 0.7155 -0.0443 0.161 Uiso 1 1 d R
O75 O -0.4769(6) 1.3399(5) 0.3736(5) 0.145(5) Uani 1 1 d .
H75A H -0.5706 1.3459 0.3725 0.218 Uiso 1 1 d R
H75B H -0.4436 1.4129 0.4064 0.218 Uiso 1 1 d R
C18 C 1.8323(6) 1.0728(6) 0.1251(5) 0.055(2) Uani 1 1 d .
H18 H 1.9196 1.1008 0.1365 0.066 Uiso 1 1 calc R
O17 O -0.1374(8) 0.9818(5) 0.4850(4) 0.111(3) Uani 1 1 d .

loop_
_atom_site_aniso_label
_atom_site_aniso_U_11
_atom_site_aniso_U_22
_atom_site_aniso_U_33
_atom_site_aniso_U_23
_atom_site_aniso_U_13
_atom_site_aniso_U_12
Cu1 0.0134(3) 0.0182(3) 0.0191(3) 0.0050(2) 0.0001(2) 0.0032(2)
Cu2 0.0136(3) 0.0179(3) 0.0189(3) 0.0054(2) -0.0006(2) 0.0018(2)
Cu3 0.0139(3) 0.0241(4) 0.0521(5) 0.0075(3) -0.0025(3) 0.0013(3)
Cu4 0.0134(3) 0.0310(4) 0.0403(4) -0.0048(3) 0.0055(3) 0.0006(3)
O6 0.019(2) 0.025(2) 0.045(2) 0.0029(18) -0.0010(18) 0.0079(17)
O12 0.018(2) 0.027(2) 0.045(2) 0.0079(19) -0.0046(18) 0.0032(17)
O4 0.0169(19) 0.038(2) 0.031(2) 0.0030(18) 0.0077(17) -0.0035(17)
O1 0.024(2) 0.056(3) 0.022(2) 0.0205(19) -0.0021(17) -0.003(2)
O14 0.020(2) 0.0172(19) 0.053(3) 0.0051(18) -0.0002(19) 0.0039(16)
O10 0.024(2) 0.044(3) 0.023(2) 0.0142(18) -0.0013(17) 0.0038(19)
O13 0.026(2) 0.021(2) 0.042(2) 0.0070(18) -0.0020(18) 0.0107(17)
O9 0.025(2) 0.040(2) 0.026(2) 0.0165(18) -0.0007(17) -0.0004(18)
N11 0.016(2) 0.023(2) 0.030(2) 0.012(2) -0.0036(19) -0.0002(19)
O8 0.015(2) 0.029(2) 0.076(3) -0.010(2) 0.003(2) 0.0026(18)
O16 0.012(2) 0.022(2) 0.096(4) 0.008(2) -0.007(2) -0.0032(17)
O2 0.025(2) 0.048(3) 0.030(2) 0.0209(19) 0.0016(18) 0.0019(19)
O3 0.027(2) 0.045(3) 0.030(2) 0.0036(19) -0.0057(19) 0.000(2)
N3 0.018(2) 0.036(3) 0.023(2) 0.007(2) -0.0005(19) 0.001(2)
N10 0.016(2) 0.024(2) 0.026(2) 0.0101(19) -0.0020(18) -0.0021(18)
O15 0.028(2) 0.020(2) 0.079(3) 0.017(2) -0.006(2) -0.0010(18)
O5 0.024(2) 0.022(2) 0.044(2) -0.0014(18) -0.0022(19) 0.0030(17)
N6 0.014(2) 0.030(3) 0.047(3) 0.002(2) 0.004(2) 0.003(2)
N1 0.012(2) 0.029(2) 0.019(2) 0.0073(19) 0.0013(17) 0.0008(18)
N9 0.016(2) 0.025(2) 0.038(3) 0.006(2) 0.001(2) 0.006(2)
N7 0.013(2) 0.021(2) 0.034(3) 0.002(2) 0.0007(19) 0.0040(18)
C22 0.020(3) 0.034(3) 0.020(3) 0.011(2) 0.001(2) 0.001(2)
C4 0.017(3) 0.024(3) 0.020(3) 0.004(2) 0.003(2) 0.001(2)
C5 0.023(3) 0.017(2) 0.018(2) 0.004(2) -0.001(2) 0.003(2)
N2 0.012(2) 0.040(3) 0.022(2) 0.009(2) 0.0021(18) 0.008(2)
N8 0.015(2) 0.024(2) 0.041(3) -0.002(2) -0.001(2) 0.0050(19)
N12 0.016(2) 0.029(3) 0.026(2) 0.010(2) -0.0039(19) 0.0010(19)
C23 0.019(3) 0.031(3) 0.021(3) 0.011(2) -0.006(2) -0.002(2)
N5 0.013(2) 0.032(3) 0.049(3) -0.006(2) 0.002(2) 0.003(2)
N4 0.015(2) 0.016(2) 0.054(3) 0.004(2) 0.004(2) 0.0042(19)
C27 0.018(3) 0.038(4) 0.049(4) 0.024(3) -0.006(3) -0.007(3)
O11 0.032(2) 0.061(3) 0.051(3) 0.032(2) 0.004(2) -0.008(2)
C29 0.022(3) 0.024(3) 0.023(3) 0.005(2) -0.002(2) 0.005(2)
C3 0.015(2) 0.022(3) 0.028(3) 0.004(2) 0.002(2) 0.003(2)
C6 0.017(3) 0.026(3) 0.022(3) 0.007(2) 0.007(2) 0.002(2)
C16 0.017(3) 0.025(3) 0.037(3) 0.003(2) 0.009(2) 0.005(2)
C30 0.023(3) 0.030(3) 0.026(3) 0.002(2) 0.002(2) 0.002(2)
C24 0.018(3) 0.027(3) 0.028(3) 0.011(2) 0.000(2) -0.002(2)
C21 0.017(3) 0.031(3) 0.025(3) 0.009(2) 0.002(2) 0.001(2)
C34 0.014(3) 0.017(3) 0.049(4) 0.009(2) 0.003(2) 0.001(2)
C33 0.018(3) 0.027(3) 0.032(3) 0.007(2) 0.002(2) 0.003(2)
C2 0.022(3) 0.027(3) 0.021(3) 0.008(2) -0.002(2) 0.003(2)
C12 0.017(3) 0.021(3) 0.045(3) 0.001(3) 0.004(3) 0.005(2)
C9 0.025(3) 0.022(3) 0.024(3) 0.008(2) 0.005(2) 0.005(2)
C40 0.016(3) 0.025(3) 0.034(3) 0.002(2) 0.002(2) 0.001(2)
C28 0.028(3) 0.031(3) 0.038(3) 0.019(3) -0.009(3) -0.001(3)
C26 0.022(3) 0.029(3) 0.021(3) 0.008(2) -0.002(2) 0.007(2)
C25 0.017(2) 0.024(3) 0.017(2) 0.003(2) -0.003(2) 0.001(2)
C35 0.018(3) 0.018(3) 0.038(3) 0.007(2) 0.007(2) 0.003(2)
C7 0.017(3) 0.052(4) 0.020(3) 0.005(3) 0.005(2) 0.013(3)
O7 0.022(2) 0.033(3) 0.119(5) -0.019(3) 0.009(3) 0.006(2)
C38 0.017(3) 0.030(3) 0.040(3) 0.002(3) -0.003(2) -0.002(2)
C8 0.025(3) 0.052(4) 0.019(3) 0.005(3) 0.001(2) 0.001(3)
C10 0.017(3) 0.021(3) 0.031(3) 0.001(2) 0.000(2) 0.005(2)
C39 0.024(3) 0.018(3) 0.030(3) 0.005(2) 0.008(2) 0.006(2)
C13 0.015(3) 0.025(3) 0.044(3) 0.009(3) 0.007(2) 0.007(2)
C37 0.022(3) 0.027(3) 0.041(3) 0.002(3) -0.001(3) 0.001(2)
C31 0.021(3) 0.019(3) 0.029(3) 0.004(2) 0.002(2) 0.004(2)
C32 0.018(3) 0.018(3) 0.032(3) 0.004(2) -0.001(2) -0.005(2)
C36 0.017(3) 0.022(3) 0.039(3) 0.004(2) 0.000(2) 0.005(2)
C1 0.017(3) 0.025(3) 0.021(3) 0.007(2) 0.005(2) 0.005(2)
C15 0.016(3) 0.020(3) 0.032(3) 0.004(2) 0.005(2) 0.008(2)
O67 0.038(3) 0.203(9) 0.068(4) 0.045(5) 0.019(3) 0.003(4)
C19 0.016(3) 0.026(3) 0.061(4) -0.001(3) 0.007(3) 0.006(2)
C20 0.027(3) 0.022(3) 0.031(3) 0.010(2) 0.007(2) 0.006(2)
C11 0.017(3) 0.024(3) 0.041(3) -0.001(3) 0.002(2) 0.003(2)
C14 0.015(3) 0.023(3) 0.036(3) 0.007(2) 0.000(2) 0.001(2)
C17 0.020(3) 0.024(3) 0.118(7) -0.013(4) 0.010(4) 0.000(3)
O74 0.027(3) 0.081(5) 0.145(6) -0.074(4) 0.018(4) -0.001(3)
O75 0.066(4) 0.060(4) 0.319(12) 0.110(6) -0.118(6) -0.037(3)
C18 0.013(3) 0.031(4) 0.106(7) -0.003(4) 0.006(4) -0.002(3)
O17 0.154(8) 0.056(4) 0.113(6) 0.019(4) -0.024(6) 0.003(5)

loop_
_atom_type_symbol
_atom_type_description
_atom_type_scat_dispersion_real
_atom_type_scat_dispersion_imag
_atom_type_scat_source
C C 0.0033 0.0016 'International Tables Vol C Tables 4.2.6.8 and 6.1.1.4'
H H 0.0000 0.0000 'International Tables Vol C Tables 4.2.6.8 and 6.1.1.4'
Cu Cu 0.3201 1.2651 'International Tables Vol C Tables 4.2.6.8 and 6.1.1.4'
N N 0.0061 0.0033 'International Tables Vol C Tables 4.2.6.8 and 6.1.1.4'
O O 0.0106 0.0060 'International Tables Vol C Tables 4.2.6.8 and 6.1.1.4'

loop_
_geom_angle_atom_site_label_1
_geom_angle_atom_site_label_2
_geom_angle_atom_site_label_3
_geom_angle
_geom_angle_site_symmetry_1
_geom_angle_site_symmetry_3
O14 Cu1 O6 168.69(16) . .
O14 Cu1 O10 90.50(18) . 1_545
O6 Cu1 O10 89.53(17) . 1_545
O14 Cu1 O2 89.66(18) . .
O6 Cu1 O2 87.78(17) . .
O10 Cu1 O2 167.01(16) 1_545 .
O14 Cu1 N3 89.59(17) . 2_565
O6 Cu1 N3 101.72(17) . 2_565
O10 Cu1 N3 92.14(16) 1_545 2_565
O2 Cu1 N3 100.85(16) . 2_565
O14 Cu1 Cu2 83.43(12) . .
O6 Cu1 Cu2 85.42(12) . .
O10 Cu1 Cu2 80.59(12) 1_545 .
O2 Cu1 Cu2 86.52(12) . .
N3 Cu1 Cu2 169.84(12) 2_565 .
O1 Cu2 O9 168.87(16) . 1_545
O1 Cu2 O13 86.10(18) . .
O9 Cu2 O13 94.92(17) 1_545 .
O1 Cu2 O5 86.31(18) . .
O9 Cu2 O5 90.44(17) 1_545 .
O13 Cu2 O5 166.59(16) . .
O1 Cu2 N12 92.66(16) . 2_676
O9 Cu2 N12 98.38(16) 1_545 2_676
O13 Cu2 N12 92.14(17) . 2_676
O5 Cu2 N12 99.25(17) . 2_676
O1 Cu2 Cu1 81.50(12) . .
O9 Cu2 Cu1 87.53(12) 1_545 .
O13 Cu2 Cu1 85.17(12) . .
O5 Cu2 Cu1 82.78(12) . .
N12 Cu2 Cu1 173.71(12) 2_676 .
O12 Cu3 O16 177.00(17) . .
O12 Cu3 O75 87.99(19) . .
O16 Cu3 O75 94.8(2) . .
O12 Cu3 N9 90.51(18) . .
O16 Cu3 N9 86.95(18) . .
O75 Cu3 N9 127.5(3) . .
O12 Cu3 O67 90.7(2) . .
O16 Cu3 O67 89.4(2) . .
O75 Cu3 O67 108.3(4) . .
N9 Cu3 O67 124.2(3) . .
O74 Cu4 O8 94.5(2) . .
O74 Cu4 O4 86.4(2) . .
O8 Cu4 O4 177.0(2) . .
O74 Cu4 N6 177.4(2) . 1_455
O8 Cu4 N6 88.10(18) . 1_455
O4 Cu4 N6 91.05(18) . 1_455
C20 O6 Cu1 122.0(4) . .
C30 O12 Cu3 121.9(4) . .
C10 O4 Cu4 105.5(3) . .
C9 O1 Cu2 128.2(4) . .
C39 O14 Cu1 124.4(4) . .
C29 O10 Cu1 126.3(4) . 1_565
C39 O13 Cu2 120.6(4) . .
C29 O9 Cu2 119.6(3) . 1_565
N12 N11 N10 106.5(4) . .
C19 O8 Cu4 129.4(4) . .
C40 O16 Cu3 128.5(4) . .
C9 O2 Cu1 117.7(4) . .
N2 N3 C8 109.1(4) . .
N2 N3 Cu1 119.8(3) . 2_565
C8 N3 Cu1 129.3(4) . 2_565
N11 N10 C27 111.5(4) . .
N11 N10 C23 120.9(4) . .
C27 N10 C23 127.6(5) . .
C20 O5 Cu2 123.8(4) . .
N5 N6 C18 109.0(5) . .
N5 N6 Cu4 120.0(4) . 1_655
C18 N6 Cu4 130.8(4) . 1_655
C7 N1 N2 110.3(4) . .
C7 N1 C5 129.6(4) . .
N2 N1 C5 120.1(4) . .
N8 N9 C38 110.3(5) . .
N8 N9 Cu3 119.3(4) . .
C38 N9 Cu3 130.1(4) . .
N8 N7 C37 111.4(4) . .
N8 N7 C33 118.8(4) . .
C37 N7 C33 129.6(5) . .
C23 C22 C21 118.6(5) . .
C3 C4 C5 119.3(5) . .
C4 C5 C6 121.9(5) . .
C4 C5 N1 119.1(4) . .
C6 C5 N1 119.0(5) . .
N3 N2 N1 107.1(4) . .
N9 N8 N7 105.7(4) . .
N11 N12 C28 109.5(4) . .
N11 N12 Cu2 126.4(3) . 2_676
C28 N12 Cu2 122.7(4) . 2_676
C22 C23 C24 122.3(5) . .
C22 C23 N10 118.5(5) . .
C24 C23 N10 119.2(5) . .
N6 N5 N4 107.2(4) . .
N5 N4 C17 110.5(5) . .
N5 N4 C13 120.8(5) . .
C17 N4 C13 128.7(5) . .
N10 C27 C28 104.1(5) . .
O10 C29 O9 124.9(5) . .
O10 C29 C25 116.8(5) . .
O9 C29 C25 118.3(5) . .
C4 C3 C2 119.5(5) . .
C4 C3 C10 121.0(5) . .
C2 C3 C10 119.5(5) . .
C1 C6 C5 118.4(5) . .
C11 C16 C15 121.6(5) . .
O11 C30 O12 126.1(5) . .
O11 C30 C21 119.3(5) . .
O12 C30 C21 114.6(5) . .
C23 C24 C25 118.2(5) . .
C26 C21 C22 119.8(5) . .
C26 C21 C30 120.9(5) . .
C22 C21 C30 119.2(5) . .
C35 C34 C33 118.9(5) . 1_455
C32 C33 C34 121.6(5) . 1_655
C32 C33 N7 119.2(5) . .
C34 C33 N7 119.3(5) 1_655 .
C1 C2 C3 121.2(5) . .
C11 C12 C13 117.9(5) . .
O2 C9 O1 125.7(5) . .
O2 C9 C1 120.2(5) . .
O1 C9 C1 114.1(5) . .
O15 C40 O16 126.1(5) . .
O15 C40 C35 119.3(5) . .
O16 C40 C35 114.6(5) . .
N12 C28 C27 108.4(5) . .
C21 C26 C25 121.2(5) . .
C24 C25 C26 119.9(5) . .
C24 C25 C29 120.4(5) . .
C26 C25 C29 119.6(5) . .
C34 C35 C36 120.2(5) . .
C34 C35 C40 119.1(5) . .
C36 C35 C40 120.6(5) . .
N1 C7 C8 104.6(5) . .
N9 C38 C37 107.7(5) . .
N3 C8 C7 108.9(5) . .
O3 C10 O4 122.9(5) . .
O3 C10 C3 120.4(5) . .
O4 C10 C3 116.6(5) . .
O13 C39 O14 125.7(5) . .
O13 C39 C31 118.7(5) . .
O14 C39 C31 115.6(5) . .
C14 C13 C12 122.2(5) . .
C14 C13 N4 119.0(5) . .
C12 C13 N4 118.8(5) . .
N7 C37 C38 104.8(5) . .
C32 C31 C36 119.6(5) . 1_655
C32 C31 C39 119.3(5) . .
C36 C31 C39 121.1(5) 1_655 .
C33 C32 C31 119.5(5) . .
C35 C36 C31 120.2(5) . 1_455
C2 C1 C6 119.8(5) . .
C2 C1 C9 117.6(5) . .
C6 C1 C9 122.6(5) . .
C16 C15 C14 119.6(5) . .
C16 C15 C20 121.2(5) . 1_665
C14 C15 C20 119.2(5) . 1_665
O7 C19 O8 125.3(6) . .
O7 C19 C11 120.1(5) . .
O8 C19 C11 114.5(5) . .
O6 C20 O5 125.6(5) . .
O6 C20 C15 116.3(5) . 1_445
O5 C20 C15 118.1(5) . 1_445
C16 C11 C12 119.9(5) . .
C16 C11 C19 121.3(5) . .
C12 C11 C19 118.7(5) . .
C13 C14 C15 118.7(5) . .
C18 C17 N4 104.9(6) . .
N6 C18 C17 108.3(6) . .

loop_
_geom_bond_atom_site_label_1
_geom_bond_atom_site_label_2
_geom_bond_distance
_geom_bond_site_symmetry_2
Cu1 O14 1.941(4) .
Cu1 O6 1.953(4) .
Cu1 O10 1.956(4) 1_545
Cu1 O2 2.019(4) .
Cu1 N3 2.147(4) 2_565
Cu1 Cu2 2.6335(9) .
Cu2 O1 1.928(4) .
Cu2 O9 1.934(4) 1_545
Cu2 O13 1.980(4) .
Cu2 O5 1.980(4) .
Cu2 N12 2.168(4) 2_676
Cu3 O12 1.906(4) .
Cu3 O16 1.925(4) .
Cu3 O75 1.979(5) .
Cu3 N9 2.081(5) .
Cu3 O67 2.160(6) .
Cu4 O74 1.910(5) .
Cu4 O8 1.926(4) .
Cu4 O4 1.933(4) .
Cu4 N6 2.009(5) 1_455
O6 C20 1.255(7) .
O12 C30 1.276(7) .
O4 C10 1.277(7) .
O1 C9 1.258(6) .
O14 C39 1.267(6) .
O10 C29 1.260(6) .
O10 Cu1 1.956(4) 1_565
O13 C39 1.256(7) .
O9 C29 1.260(6) .
O9 Cu2 1.934(4) 1_565
N11 N12 1.306(6) .
N11 N10 1.337(6) .
O8 C19 1.283(7) .
O16 C40 1.272(7) .
O2 C9 1.250(7) .
O3 C10 1.241(7) .
N3 N2 1.302(6) .
N3 C8 1.339(7) .
N3 Cu1 2.147(4) 2_565
N10 C27 1.342(7) .
N10 C23 1.435(7) .
O15 C40 1.214(7) .
O5 C20 1.256(7) .
N6 N5 1.314(6) .
N6 C18 1.343(8) .
N6 Cu4 2.009(5) 1_655
N1 C7 1.343(6) .
N1 N2 1.344(6) .
N1 C5 1.432(6) .
N9 N8 1.322(6) .
N9 C38 1.348(7) .
N7 N8 1.340(6) .
N7 C37 1.351(7) .
N7 C33 1.427(7) .
C22 C23 1.381(7) .
C22 C21 1.402(7) .
C4 C3 1.375(7) .
C4 C5 1.380(7) .
C5 C6 1.386(7) .
N12 C28 1.345(7) .
N12 Cu2 2.168(4) 2_676
C23 C24 1.388(7) .
N5 N4 1.320(6) .
N4 C17 1.354(8) .
N4 C13 1.442(7) .
C27 C28 1.366(8) .
O11 C30 1.229(7) .
C29 C25 1.487(7) .
C3 C2 1.382(7) .
C3 C10 1.493(7) .
C6 C1 1.385(7) .
C16 C11 1.361(7) .
C16 C15 1.379(7) .
C30 C21 1.505(7) .
C24 C25 1.386(7) .
C21 C26 1.361(7) .
C34 C35 1.380(7) .
C34 C33 1.393(7) 1_455
C33 C32 1.367(7) .
C33 C34 1.393(7) 1_655
C2 C1 1.382(7) .
C12 C11 1.397(7) .
C12 C13 1.402(8) .
C9 C1 1.506(7) .
C40 C35 1.516(7) .
C26 C25 1.396(7) .
C35 C36 1.385(7) .
C7 C8 1.357(8) .
O7 C19 1.222(7) .
C38 C37 1.367(8) .
C39 C31 1.501(7) .
C13 C14 1.359(8) .
C31 C32 1.391(7) .
C31 C36 1.395(7) 1_655
C36 C31 1.395(7) 1_455
C15 C14 1.398(7) .
C15 C20 1.495(7) 1_665
C19 C11 1.507(8) .
C20 C15 1.495(7) 1_445
C17 C18 1.349(9) .
